data_1505854
loop_
_publ_author_name
'Miao, Shaobin'
'Smith, Mark D.'
'Bunz, Uwe H. F.'

_publ_section_title
;
 Synthesis of a peralkynylated pyrazino[2,3-g]quinoxaline.
;
_journal_issue 4
_journal_name_full 'Organic letters'
_journal_page_first 757
_journal_page_last 760
_journal_paper_doi 10.1021/ol0529851
_journal_volume 8
_journal_year 2006
_chemical_formula_moiety 'C76 H126 N4 Si6'
_chemical_formula_sum 'C76 H126 N4 Si6'
_chemical_formula_weight 1264.35
_chemical_name_systematic
; 
 ? 
;
_space_group_IT_number 56
_symmetry_cell_setting orthorhombic
_symmetry_space_group_name_Hall '-P 2ab 2ac'
_symmetry_space_group_name_H-M 'P c c n'
_atom_sites_solution_hydrogens geom
_atom_sites_solution_primary direct
_atom_sites_solution_secondary difmap
_audit_creation_method SHELXL-97
_cell_angle_alpha 90.00
_cell_angle_beta 90.00
_cell_angle_gamma 90.00
_cell_formula_units_Z 4
_cell_length_a 38.747(2)
_cell_length_b 13.9582(8)
_cell_length_c 15.0445(9)
_cell_measurement_reflns_used 5751
_cell_measurement_temperature 150(1)
_cell_measurement_theta_max 22.512
_cell_measurement_theta_min 2.251
_cell_volume 8136.6(8)
_computing_cell_refinement 'SAINT+ NT V6.22 (Bruker, 2001)'
_computing_data_collection 'SMART NT V5.625 (Bruker, 1998)'
_computing_data_reduction 'SAINT+ NT V6.22'
_computing_molecular_graphics 'SHELXTL V6.1 (Sheldrick, 2000)'
_computing_publication_material 'SHELXTL V6.1'
_computing_structure_refinement 'SHELXL-97 (Sheldrick, 1997)'
_computing_structure_solution 'SHELXS-97 (Sheldrick, 1990)'
_diffrn_ambient_temperature 150(1)
_diffrn_measured_fraction_theta_full 1.000
_diffrn_measured_fraction_theta_max 1.000
_diffrn_measurement_device_type 'Bruker SMART APEX CCD diffractometer'
_diffrn_measurement_method 'omega scans'
_diffrn_radiation_monochromator graphite
_diffrn_radiation_source 'fine-focus sealed tube'
_diffrn_radiation_type MoK\a
_diffrn_radiation_wavelength 0.71073
_diffrn_reflns_av_R_equivalents 0.0731
_diffrn_reflns_av_sigmaI/netI 0.0345
_diffrn_reflns_limit_h_max 38
_diffrn_reflns_limit_h_min -38
_diffrn_reflns_limit_k_max 13
_diffrn_reflns_limit_k_min -13
_diffrn_reflns_limit_l_max 15
_diffrn_reflns_limit_l_min -14
_diffrn_reflns_number 37280
_diffrn_reflns_theta_full 20.81
_diffrn_reflns_theta_max 20.81
_diffrn_reflns_theta_min 1.55
_diffrn_standards_decay_% none
_exptl_absorpt_coefficient_mu 0.142
_exptl_absorpt_correction_T_max 1.0000
_exptl_absorpt_correction_T_min 0.7842
_exptl_absorpt_correction_type multi-scan
_exptl_absorpt_process_details '(SADABS, Bruker, 2001)'
_exptl_crystal_colour orange-red
_exptl_crystal_density_diffrn 1.032
_exptl_crystal_density_meas 0
_exptl_crystal_density_method 'not measured'
_exptl_crystal_description plate
_exptl_crystal_F_000 2776
_exptl_crystal_size_max 0.68
_exptl_crystal_size_mid 0.42
_exptl_crystal_size_min 0.02
_refine_diff_density_max 0.767
_refine_diff_density_min -0.512
_refine_diff_density_rms 0.066
_refine_ls_extinction_method none
_refine_ls_goodness_of_fit_ref 1.043
_refine_ls_hydrogen_treatment constr
_refine_ls_matrix_type full
_refine_ls_number_parameters 365
_refine_ls_number_reflns 4255
_refine_ls_number_restraints 138
_refine_ls_restrained_S_all 1.132
_refine_ls_R_factor_all 0.1113
_refine_ls_R_factor_gt 0.0906
_refine_ls_shift/su_max 0.000
_refine_ls_shift/su_mean 0.000
_refine_ls_structure_factor_coef Fsqd
_refine_ls_weighting_details 'calc w=1/[\s^2^(Fo^2^)+(0.0930P)^2^+34.4308P] where P=(Fo^2^+2Fc^2^)/3'
_refine_ls_weighting_scheme calc
_refine_ls_wR_factor_gt 0.2179
_refine_ls_wR_factor_ref 0.2350
_reflns_number_gt 3361
_reflns_number_total 4255
_reflns_threshold_expression >2sigma(I)
_cod_data_source_file ol0529851si20051209_013148.cif
_cod_data_source_block sm03ss
_cod_depositor_comments
;
The following automatic conversions were performed:

'_symmetry_cell_setting' value 'Orthorhombic' changed to
'orthorhombic' according to
/home/saulius/struct/CIF-dictionaries/cif_core.dic dictionary named
'cif_core.dic' version 2.4.1 from 2010-06-29.

Automatic conversion script
Id: cif_fix_values 1715 2011-07-08 13:25:40Z adriana 
;
_cod_database_code 1505854

loop_
_symmetry_equiv_pos_as_xyz
'x, y, z'
'-x+1/2, -y+1/2, z'
'-x, y+1/2, -z+1/2'
'x+1/2, -y, -z+1/2'
'-x, -y, -z'
'x-1/2, y-1/2, -z'
'x, -y-1/2, z-1/2'
'-x-1/2, y, z-1/2'

loop_
_atom_site_label
_atom_site_type_symbol
_atom_site_fract_x
_atom_site_fract_y
_atom_site_fract_z
_atom_site_U_iso_or_equiv
_atom_site_adp_type
_atom_site_occupancy
_atom_site_symmetry_multiplicity
_atom_site_calc_flag
_atom_site_refinement_flags
_atom_site_disorder_assembly
_atom_site_disorder_group
Si1 Si 0.36645(6) 0.17769(16) 0.24252(14) 0.0594(7) Uani 1 1 d . . .
Si2 Si 0.30038(5) 0.56513(16) 0.41661(15) 0.0562(7) Uani 1 1 d . . .
N1 N 0.45849(12) 0.3795(3) 0.4003(3) 0.0282(12) Uani 1 1 d . . .
N2 N 0.42934(12) 0.5328(3) 0.4980(3) 0.0270(12) Uani 1 1 d . . .
C1 C 0.42524(15) 0.3960(4) 0.3998(4) 0.0271(14) Uani 1 1 d . A .
C2 C 0.41039(15) 0.4755(4) 0.4487(4) 0.0279(14) Uani 1 1 d . A .
C3 C 0.46415(14) 0.5155(4) 0.4998(3) 0.0240(14) Uani 1 1 d . . .
C4 C 0.47887(14) 0.4396(4) 0.4492(3) 0.0238(14) Uani 1 1 d . . .
C5 C 0.48534(14) 0.5763(4) 0.5507(4) 0.0250(14) Uani 1 1 d . . .
C6 C 0.40402(15) 0.3317(5) 0.3506(4) 0.0349(16) Uani 1 1 d . . .
C7 C 0.38777(17) 0.2726(5) 0.3089(4) 0.0446(18) Uani 1 1 d . A .
C8 C 0.37428(17) 0.4955(4) 0.4422(4) 0.0359(16) Uani 1 1 d . . .
C9 C 0.34445(19) 0.5169(5) 0.4346(5) 0.0461(18) Uani 1 1 d . B .
C10 C 0.47150(14) 0.6560(5) 0.5980(4) 0.0303(15) Uani 1 1 d . . .
C11 C 0.46273(16) 0.7286(5) 0.6356(4) 0.0365(16) Uani 1 1 d . C .
C12 C 0.3746(3) 0.2095(7) 0.1236(6) 0.084(3) Uani 1 1 d . A .
H12 H 0.3659 0.1547 0.0870 0.100 Uiso 1 1 calc R . .
C13 C 0.4122(3) 0.2191(7) 0.1038(6) 0.104(4) Uani 1 1 d . . .
H13A H 0.4152 0.2379 0.0416 0.156 Uiso 1 1 calc R A .
H13B H 0.4237 0.1576 0.1143 0.156 Uiso 1 1 calc R . .
H13C H 0.4222 0.2681 0.1426 0.156 Uiso 1 1 calc R . .
C14 C 0.3537(4) 0.2982(9) 0.0956(7) 0.141(5) Uani 1 1 d . . .
H14A H 0.3654 0.3562 0.1167 0.212 Uiso 1 1 calc R A .
H14B H 0.3305 0.2948 0.1215 0.212 Uiso 1 1 calc R . .
H14C H 0.3519 0.3002 0.0306 0.212 Uiso 1 1 calc R . .
C15 C 0.3895(3) 0.0636(6) 0.2709(6) 0.088(3) Uani 1 1 d D A .
H15 H 0.4145 0.0758 0.2585 0.105 Uiso 1 1 calc R . .
C16 C 0.3793(4) -0.0223(7) 0.2117(7) 0.137(5) Uani 1 1 d D . .
H16A H 0.3930 -0.0784 0.2283 0.205 Uiso 1 1 calc R A .
H16B H 0.3836 -0.0064 0.1492 0.205 Uiso 1 1 calc R . .
H16C H 0.3547 -0.0365 0.2199 0.205 Uiso 1 1 calc R . .
C17 C 0.3878(3) 0.0335(8) 0.3654(7) 0.130(4) Uani 1 1 d D . .
H17A H 0.3636 0.0259 0.3830 0.194 Uiso 1 1 calc R A .
H17B H 0.3987 0.0824 0.4029 0.194 Uiso 1 1 calc R . .
H17C H 0.3999 -0.0276 0.3729 0.194 Uiso 1 1 calc R . .
C18A C 0.3205(3) 0.1782(8) 0.2711(8) 0.111(4) Uiso 0.50 1 d PD A 1
H18A H 0.3196 0.1289 0.3193 0.133 Uiso 0.50 1 calc PR A 1
C19A C 0.2947(6) 0.136(2) 0.2024(17) 0.157(12) Uiso 0.50 1 d PD A 1
H19A H 0.2744 0.1112 0.2334 0.235 Uiso 0.50 1 calc PR A 1
H19B H 0.3059 0.0844 0.1692 0.235 Uiso 0.50 1 calc PR A 1
H19C H 0.2876 0.1868 0.1610 0.235 Uiso 0.50 1 calc PR A 1
C20A C 0.3037(6) 0.2576(15) 0.3124(17) 0.139(9) Uiso 0.50 1 d PD A 1
H20A H 0.3059 0.3144 0.2745 0.208 Uiso 0.50 1 calc PR A 1
H20B H 0.3143 0.2703 0.3702 0.208 Uiso 0.50 1 calc PR A 1
H20C H 0.2792 0.2427 0.3208 0.208 Uiso 0.50 1 calc PR A 1
C18B C 0.3205(3) 0.1782(8) 0.2711(8) 0.111(4) Uiso 0.50 1 d PD A 2
H18B H 0.3105 0.2342 0.2387 0.133 Uiso 0.50 1 calc PR A 2
C19B C 0.3013(4) 0.0899(11) 0.2346(11) 0.072(5) Uiso 0.50 1 d PD A 2
H19D H 0.3099 0.0320 0.2639 0.108 Uiso 0.50 1 calc PR A 2
H19E H 0.3051 0.0850 0.1703 0.108 Uiso 0.50 1 calc PR A 2
H19F H 0.2765 0.0966 0.2463 0.108 Uiso 0.50 1 calc PR A 2
C20B C 0.3110(5) 0.1920(15) 0.3639(10) 0.095(6) Uiso 0.50 1 d PD A 2
H20D H 0.2862 0.1814 0.3711 0.142 Uiso 0.50 1 calc PR A 2
H20E H 0.3168 0.2575 0.3821 0.142 Uiso 0.50 1 calc PR A 2
H20F H 0.3237 0.1463 0.4010 0.142 Uiso 0.50 1 calc PR A 2
C21 C 0.30170(18) 0.6929(5) 0.4528(5) 0.064(2) Uani 1 1 d D B .
H21 H 0.2785 0.7211 0.4401 0.077 Uiso 1 1 calc R . .
C22 C 0.3280(2) 0.7524(7) 0.4030(7) 0.097(3) Uani 1 1 d D . .
H22A H 0.3279 0.8180 0.4262 0.145 Uiso 1 1 calc R B .
H22B H 0.3222 0.7533 0.3396 0.145 Uiso 1 1 calc R . .
H22C H 0.3510 0.7244 0.4110 0.145 Uiso 1 1 calc R . .
C23 C 0.3079(3) 0.7023(7) 0.5528(6) 0.097(3) Uani 1 1 d D . .
H23A H 0.3282 0.6644 0.5696 0.146 Uiso 1 1 calc R B .
H23B H 0.2877 0.6787 0.5852 0.146 Uiso 1 1 calc R . .
H23C H 0.3119 0.7697 0.5678 0.146 Uiso 1 1 calc R . .
C24 C 0.2700(2) 0.4948(6) 0.4896(8) 0.090(3) Uani 1 1 d . B .
H24 H 0.2772 0.5115 0.5516 0.108 Uiso 1 1 calc R . .
C25 C 0.2722(3) 0.3913(8) 0.4863(9) 0.120(4) Uani 1 1 d . . .
H25A H 0.2546 0.3636 0.5253 0.181 Uiso 1 1 calc R B .
H25B H 0.2951 0.3709 0.5063 0.181 Uiso 1 1 calc R . .
H25C H 0.2684 0.3696 0.4252 0.181 Uiso 1 1 calc R . .
C26 C 0.2328(2) 0.5324(7) 0.4823(7) 0.098(3) Uani 1 1 d . . .
H26A H 0.2250 0.5277 0.4204 0.147 Uiso 1 1 calc R B .
H26B H 0.2320 0.5994 0.5015 0.147 Uiso 1 1 calc R . .
H26C H 0.2176 0.4938 0.5202 0.147 Uiso 1 1 calc R . .
C27A C 0.2909(3) 0.5511(8) 0.2981(7) 0.110(4) Uiso 0.50 1 d PD B 3
H27A H 0.2819 0.4839 0.2991 0.132 Uiso 0.50 1 calc PR B 3
C28A C 0.3188(4) 0.5382(13) 0.2371(10) 0.066(4) Uiso 0.50 1 d PD B 3
H28A H 0.3096 0.5207 0.1786 0.099 Uiso 0.50 1 calc PR B 3
H28B H 0.3340 0.4871 0.2587 0.099 Uiso 0.50 1 calc PR B 3
H28C H 0.3319 0.5980 0.2322 0.099 Uiso 0.50 1 calc PR B 3
C29A C 0.2580(4) 0.6024(12) 0.2687(11) 0.057(5) Uiso 0.50 1 d PD B 3
H29A H 0.2615 0.6718 0.2725 0.085 Uiso 0.50 1 calc PR B 3
H29B H 0.2389 0.5836 0.3075 0.085 Uiso 0.50 1 calc PR B 3
H29C H 0.2527 0.5848 0.2072 0.085 Uiso 0.50 1 calc PR B 3
C27B C 0.2909(3) 0.5511(8) 0.2981(7) 0.110(4) Uiso 0.50 1 d PD B 4
H27B H 0.2705 0.5090 0.3104 0.132 Uiso 0.50 1 calc PR B 4
C28B C 0.3065(5) 0.4798(14) 0.2382(13) 0.109(7) Uiso 0.50 1 d PD B 4
H28D H 0.3039 0.5011 0.1764 0.163 Uiso 0.50 1 calc PR B 4
H28E H 0.2949 0.4180 0.2460 0.163 Uiso 0.50 1 calc PR B 4
H28F H 0.3311 0.4731 0.2521 0.163 Uiso 0.50 1 calc PR B 4
C29B C 0.2682(5) 0.6274(14) 0.2518(14) 0.097(8) Uiso 0.50 1 d PD B 4
H29D H 0.2829 0.6792 0.2294 0.145 Uiso 0.50 1 calc PR B 4
H29E H 0.2516 0.6534 0.2945 0.145 Uiso 0.50 1 calc PR B 4
H29F H 0.2558 0.5978 0.2021 0.145 Uiso 0.50 1 calc PR B 4
Si3 Si 0.45584(6) 0.84778(13) 0.68238(12) 0.0565(7) Uani 1 1 d D . .
C30A C 0.40752(19) 0.8690(9) 0.6639(8) 0.044(3) Uiso 0.50 1 d PD C 5
H30A H 0.4005 0.9188 0.7081 0.052 Uiso 0.50 1 calc PR C 5
C31A C 0.3825(5) 0.7885(13) 0.6745(15) 0.118(7) Uiso 0.50 1 d PD C 5
H31A H 0.3591 0.8143 0.6801 0.177 Uiso 0.50 1 calc PR C 5
H31B H 0.3883 0.7519 0.7281 0.177 Uiso 0.50 1 calc PR C 5
H31C H 0.3838 0.7465 0.6225 0.177 Uiso 0.50 1 calc PR C 5
C32A C 0.3987(7) 0.911(2) 0.5709(14) 0.156(11) Uiso 0.50 1 d PD C 5
H32A H 0.4068 0.8673 0.5246 0.233 Uiso 0.50 1 calc PR C 5
H32B H 0.4100 0.9734 0.5639 0.233 Uiso 0.50 1 calc PR C 5
H32C H 0.3736 0.9191 0.5657 0.233 Uiso 0.50 1 calc PR C 5
C30B C 0.4209(4) 0.9133(12) 0.6243(11) 0.126(8) Uiso 0.50 1 d PD C 6
H30B H 0.4335 0.9410 0.5724 0.152 Uiso 0.50 1 calc PR C 6
C31B C 0.3960(4) 0.8500(13) 0.5803(12) 0.078(5) Uiso 0.50 1 d PD C 6
H31D H 0.3913 0.7947 0.6185 0.117 Uiso 0.50 1 calc PR C 6
H31E H 0.4057 0.8277 0.5237 0.117 Uiso 0.50 1 calc PR C 6
H31F H 0.3746 0.8850 0.5691 0.117 Uiso 0.50 1 calc PR C 6
C32B C 0.4095(6) 1.0013(14) 0.6719(15) 0.126(8) Uiso 0.50 1 d PD C 6
H32D H 0.3935 1.0374 0.6342 0.189 Uiso 0.50 1 calc PR C 6
H32E H 0.4296 1.0411 0.6856 0.189 Uiso 0.50 1 calc PR C 6
H32F H 0.3978 0.9832 0.7272 0.189 Uiso 0.50 1 calc PR C 6
C33A C 0.4807(3) 0.9402(7) 0.6210(7) 0.044(3) Uiso 0.50 1 d PD C 7
H33A H 0.4707 0.9478 0.5601 0.053 Uiso 0.50 1 calc PR C 7
C34A C 0.4789(5) 1.0339(11) 0.6683(12) 0.085(5) Uiso 0.50 1 d PD C 7
H34A H 0.4891 1.0273 0.7276 0.128 Uiso 0.50 1 calc PR C 7
H34B H 0.4548 1.0538 0.6738 0.128 Uiso 0.50 1 calc PR C 7
H34C H 0.4918 1.0823 0.6345 0.128 Uiso 0.50 1 calc PR C 7
C35A C 0.5169(4) 0.9009(17) 0.6131(18) 0.110(8) Uiso 0.50 1 d PD C 7
H35A H 0.5317 0.9480 0.5831 0.165 Uiso 0.50 1 calc PR C 7
H35B H 0.5165 0.8414 0.5786 0.165 Uiso 0.50 1 calc PR C 7
H35C H 0.5261 0.8879 0.6726 0.165 Uiso 0.50 1 calc PR C 7
C33B C 0.4990(3) 0.9053(14) 0.6551(10) 0.124(8) Uiso 0.50 1 d PD C 8
H33B H 0.5141 0.8692 0.6974 0.149 Uiso 0.50 1 calc PR C 8
C34B C 0.5064(5) 1.0075(12) 0.6869(12) 0.088(6) Uiso 0.50 1 d PD C 8
H34D H 0.5313 1.0169 0.6919 0.132 Uiso 0.50 1 calc PR C 8
H34E H 0.4956 1.0175 0.7451 0.132 Uiso 0.50 1 calc PR C 8
H34F H 0.4969 1.0533 0.6441 0.132 Uiso 0.50 1 calc PR C 8
C35B C 0.5182(4) 0.8861(12) 0.5700(10) 0.061(5) Uiso 0.50 1 d PD C 8
H35D H 0.5042 0.9072 0.5195 0.091 Uiso 0.50 1 calc PR C 8
H35E H 0.5228 0.8173 0.5648 0.091 Uiso 0.50 1 calc PR C 8
H35F H 0.5401 0.9213 0.5703 0.091 Uiso 0.50 1 calc PR C 8
C36A C 0.4645(3) 0.8410(9) 0.8045(4) 0.024(3) Uiso 0.50 1 d PD C 9
H36A H 0.4602 0.9064 0.8294 0.029 Uiso 0.50 1 calc PR C 9
C37A C 0.5011(3) 0.8170(9) 0.8240(9) 0.040(3) Uiso 0.50 1 d PD C 9
H37A H 0.5044 0.8127 0.8884 0.060 Uiso 0.50 1 calc PR C 9
H37B H 0.5161 0.8670 0.7997 0.060 Uiso 0.50 1 calc PR C 9
H37C H 0.5068 0.7553 0.7966 0.060 Uiso 0.50 1 calc PR C 9
C38A C 0.4399(3) 0.7709(9) 0.8545(9) 0.044(3) Uiso 0.50 1 d PD C 9
H38A H 0.4439 0.7054 0.8336 0.066 Uiso 0.50 1 calc PR C 9
H38B H 0.4159 0.7889 0.8427 0.066 Uiso 0.50 1 calc PR C 9
H38C H 0.4444 0.7744 0.9185 0.066 Uiso 0.50 1 calc PR C 9
C36B C 0.4519(3) 0.8396(10) 0.8058(5) 0.039(4) Uiso 0.50 1 d PD C 10
H36B H 0.4505 0.9067 0.8288 0.047 Uiso 0.50 1 calc PR C 10
C37B C 0.4839(4) 0.7954(14) 0.8453(13) 0.089(6) Uiso 0.50 1 d PD C 10
H37D H 0.4775 0.7530 0.8944 0.134 Uiso 0.50 1 calc PR C 10
H37E H 0.4991 0.8462 0.8675 0.134 Uiso 0.50 1 calc PR C 10
H37F H 0.4961 0.7584 0.7996 0.134 Uiso 0.50 1 calc PR C 10
C38B C 0.4199(4) 0.7902(15) 0.8338(14) 0.107(7) Uiso 0.50 1 d PD C 10
H38D H 0.4225 0.7210 0.8246 0.160 Uiso 0.50 1 calc PR C 10
H38E H 0.4005 0.8138 0.7985 0.160 Uiso 0.50 1 calc PR C 10
H38F H 0.4156 0.8029 0.8969 0.160 Uiso 0.50 1 calc PR C 10

loop_
_atom_site_aniso_label
_atom_site_aniso_U_11
_atom_site_aniso_U_22
_atom_site_aniso_U_33
_atom_site_aniso_U_23
_atom_site_aniso_U_13
_atom_site_aniso_U_12
Si1 0.0623(14) 0.0658(15) 0.0502(13) -0.0263(12) 0.0001(11) -0.0241(11)
Si2 0.0367(12) 0.0626(14) 0.0693(15) -0.0058(12) -0.0097(10) 0.0134(10)
N1 0.037(3) 0.026(3) 0.022(3) 0.000(2) -0.004(2) 0.000(2)
N2 0.029(3) 0.028(3) 0.024(3) 0.000(2) -0.002(2) 0.001(2)
C1 0.032(4) 0.027(3) 0.022(3) 0.002(3) -0.005(3) 0.000(3)
C2 0.035(4) 0.026(3) 0.022(3) 0.004(3) 0.000(3) 0.002(3)
C3 0.033(4) 0.025(3) 0.013(3) 0.004(3) 0.002(3) 0.002(3)
C4 0.032(4) 0.024(3) 0.015(3) 0.000(3) -0.001(3) -0.002(3)
C5 0.039(4) 0.018(3) 0.018(3) -0.003(3) 0.000(3) 0.005(3)
C6 0.038(4) 0.038(4) 0.029(4) -0.004(3) -0.002(3) -0.001(3)
C7 0.048(4) 0.049(5) 0.037(4) -0.005(4) 0.001(3) -0.004(4)
C8 0.036(5) 0.037(4) 0.036(4) -0.003(3) -0.003(3) 0.000(3)
C9 0.045(5) 0.046(4) 0.048(4) -0.009(4) -0.002(3) 0.003(4)
C10 0.034(4) 0.036(4) 0.020(3) -0.002(3) 0.000(3) -0.001(3)
C11 0.045(4) 0.041(4) 0.023(3) -0.006(3) 0.000(3) 0.000(3)
C12 0.111(8) 0.081(7) 0.058(6) -0.032(5) -0.008(5) -0.022(6)
C13 0.136(9) 0.097(8) 0.078(7) -0.043(6) 0.048(6) -0.050(7)
C14 0.211(14) 0.135(11) 0.077(8) 0.000(8) -0.026(8) 0.024(10)
C15 0.126(8) 0.056(5) 0.081(7) -0.011(5) 0.003(6) -0.021(5)
C16 0.250(15) 0.066(7) 0.095(8) -0.026(6) 0.016(9) -0.033(8)
C17 0.211(14) 0.087(8) 0.091(9) -0.004(7) -0.024(8) -0.021(8)
C21 0.045(4) 0.063(5) 0.084(6) 0.006(5) 0.008(4) 0.014(4)
C22 0.060(5) 0.080(6) 0.149(9) 0.015(7) 0.010(6) 0.002(5)
C23 0.111(8) 0.083(7) 0.097(8) -0.023(6) 0.003(6) 0.014(6)
C24 0.053(5) 0.060(6) 0.158(10) -0.008(6) 0.011(6) 0.002(4)
C25 0.095(8) 0.102(9) 0.164(12) 0.035(8) 0.015(7) 0.012(6)
C26 0.052(5) 0.093(7) 0.147(10) 0.014(7) 0.019(6) 0.008(5)
Si3 0.1082(18) 0.0284(11) 0.0329(12) -0.0088(9) -0.0048(11) 0.0126(11)

loop_
_atom_type_symbol
_atom_type_description
_atom_type_scat_dispersion_real
_atom_type_scat_dispersion_imag
_atom_type_scat_source
C C 0.0033 0.0016 'International Tables Vol C Tables 4.2.6.8 and 6.1.1.4'
H H 0.0000 0.0000 'International Tables Vol C Tables 4.2.6.8 and 6.1.1.4'
N N 0.0061 0.0033 'International Tables Vol C Tables 4.2.6.8 and 6.1.1.4'
Si Si 0.0817 0.0704 'International Tables Vol C Tables 4.2.6.8 and 6.1.1.4'

loop_
_geom_angle_atom_site_label_1
_geom_angle_atom_site_label_2
_geom_angle_atom_site_label_3
_geom_angle
_geom_angle_site_symmetry_1
_geom_angle_site_symmetry_3
C18A Si1 C7 107.7(4) . .
C18A Si1 C12 112.8(5) . .
C7 Si1 C12 105.7(3) . .
C18A Si1 C15 114.4(5) . .
C7 Si1 C15 105.8(4) . .
C12 Si1 C15 109.8(4) . .
C27A Si2 C9 106.7(4) . .
C27A Si2 C21 113.1(4) . .
C9 Si2 C21 106.2(3) . .
C27A Si2 C24 112.7(5) . .
C9 Si2 C24 107.5(4) . .
C21 Si2 C24 110.2(4) . .
C1 N1 C4 117.6(5) . .
C2 N2 C3 117.0(5) . .
N1 C1 C6 117.5(5) . .
N1 C1 C2 121.5(5) . .
C6 C1 C2 121.1(5) . .
N2 C2 C8 117.8(5) . .
N2 C2 C1 122.0(5) . .
C8 C2 C1 120.1(5) . .
N2 C3 C5 118.6(5) . .
N2 C3 C4 121.0(5) . .
C5 C3 C4 120.4(5) . .
N1 C4 C5 118.2(5) . 5_666
N1 C4 C3 120.9(5) . .
C5 C4 C3 120.9(5) 5_666 .
C4 C5 C3 118.8(5) 5_666 .
C4 C5 C10 119.7(5) 5_666 .
C3 C5 C10 121.5(5) . .
C7 C6 C1 175.6(7) . .
C6 C7 Si1 175.2(6) . .
C9 C8 C2 176.4(7) . .
C8 C9 Si2 172.4(6) . .
C11 C10 C5 173.4(6) . .
C10 C11 Si3 170.0(6) . .
C13 C12 C14 112.7(9) . .
C13 C12 Si1 112.1(7) . .
C14 C12 Si1 111.4(7) . .
C13 C12 H12 106.7 . .
C14 C12 H12 106.7 . .
Si1 C12 H12 106.7 . .
C12 C13 H13A 109.5 . .
C12 C13 H13B 109.5 . .
H13A C13 H13B 109.5 . .
C12 C13 H13C 109.5 . .
H13A C13 H13C 109.5 . .
H13B C13 H13C 109.5 . .
C12 C14 H14A 109.5 . .
C12 C14 H14B 109.5 . .
H14A C14 H14B 109.5 . .
C12 C14 H14C 109.5 . .
H14A C14 H14C 109.5 . .
H14B C14 H14C 109.5 . .
C17 C15 C16 108.7(8) . .
C17 C15 Si1 115.9(8) . .
C16 C15 Si1 113.8(7) . .
C17 C15 H15 105.8 . .
C16 C15 H15 105.8 . .
Si1 C15 H15 105.8 . .
C15 C16 H16A 109.5 . .
C15 C16 H16B 109.5 . .
H16A C16 H16B 109.5 . .
C15 C16 H16C 109.5 . .
H16A C16 H16C 109.5 . .
H16B C16 H16C 109.5 . .
C15 C17 H17A 109.5 . .
C15 C17 H17B 109.5 . .
H17A C17 H17B 109.5 . .
C15 C17 H17C 109.5 . .
H17A C17 H17C 109.5 . .
H17B C17 H17C 109.5 . .
C20A C18A C19A 106.8(13) . .
C20A C18A Si1 123.3(12) . .
C19A C18A Si1 117.9(12) . .
C20A C18A H18A 101.7 . .
C19A C18A H18A 101.7 . .
Si1 C18A H18A 101.7 . .
C18A C19A H19A 109.5 . .
C18A C19A H19B 109.5 . .
H19A C19A H19B 109.5 . .
C18A C19A H19C 109.5 . .
H19A C19A H19C 109.5 . .
H19B C19A H19C 109.5 . .
C18A C20A H20A 109.5 . .
C18A C20A H20B 109.5 . .
H20A C20A H20B 109.5 . .
C18A C20A H20C 109.5 . .
H20A C20A H20C 109.5 . .
H20B C20A H20C 109.5 . .
H19D C19B H19E 109.5 . .
H19D C19B H19F 109.5 . .
H19E C19B H19F 109.5 . .
H20D C20B H20E 109.5 . .
H20D C20B H20F 109.5 . .
H20E C20B H20F 109.5 . .
C22 C21 C23 109.5(7) . .
C22 C21 Si2 113.5(6) . .
C23 C21 Si2 111.9(6) . .
C22 C21 H21 107.2 . .
C23 C21 H21 107.2 . .
Si2 C21 H21 107.2 . .
C21 C22 H22A 109.5 . .
C21 C22 H22B 109.5 . .
H22A C22 H22B 109.5 . .
C21 C22 H22C 109.5 . .
H22A C22 H22C 109.5 . .
H22B C22 H22C 109.5 . .
C21 C23 H23A 109.5 . .
C21 C23 H23B 109.5 . .
H23A C23 H23B 109.5 . .
C21 C23 H23C 109.5 . .
H23A C23 H23C 109.5 . .
H23B C23 H23C 109.5 . .
C25 C24 C26 113.0(8) . .
C25 C24 Si2 117.6(7) . .
C26 C24 Si2 111.5(7) . .
C25 C24 H24 104.4 . .
C26 C24 H24 104.4 . .
Si2 C24 H24 104.4 . .
C24 C25 H25A 109.5 . .
C24 C25 H25B 109.5 . .
H25A C25 H25B 109.5 . .
C24 C25 H25C 109.5 . .
H25A C25 H25C 109.5 . .
H25B C25 H25C 109.5 . .
C24 C26 H26A 109.5 . .
C24 C26 H26B 109.5 . .
H26A C26 H26B 109.5 . .
C24 C26 H26C 109.5 . .
H26A C26 H26C 109.5 . .
H26B C26 H26C 109.5 . .
C28A C27A C29A 120.3(12) . .
C28A C27A Si2 119.1(9) . .
C29A C27A Si2 113.6(9) . .
C28A C27A H27A 98.9 . .
C29A C27A H27A 98.9 . .
Si2 C27A H27A 98.9 . .
C27A C28A H28A 109.5 . .
C27A C28A H28B 109.5 . .
H28A C28A H28B 109.5 . .
C27A C28A H28C 109.5 . .
H28A C28A H28C 109.5 . .
H28B C28A H28C 109.5 . .
C27A C29A H29A 109.5 . .
C27A C29A H29B 109.5 . .
H29A C29A H29B 109.5 . .
C27A C29A H29C 109.5 . .
H29A C29A H29C 109.5 . .
H29B C29A H29C 109.5 . .
H28D C28B H28E 109.5 . .
H28D C28B H28F 109.5 . .
H28E C28B H28F 109.5 . .
H29D C29B H29E 109.5 . .
H29D C29B H29F 109.5 . .
H29E C29B H29F 109.5 . .
C11 Si3 C30B 112.0(6) . .
C11 Si3 C33A 111.4(4) . .
C30B Si3 C33A 78.6(6) . .
C11 Si3 C36B 109.9(5) . .
C30B Si3 C36B 116.0(6) . .
C33A Si3 C36B 125.4(6) . .
C11 Si3 C36A 107.8(4) . .
C30B Si3 C36A 128.3(6) . .
C33A Si3 C36A 115.5(4) . .
C11 Si3 C33B 100.0(6) . .
C30B Si3 C33B 109.5(6) . .
C36B Si3 C33B 108.2(5) . .
C36A Si3 C33B 94.3(5) . .
C11 Si3 C30A 103.2(4) . .
C33A Si3 C30A 109.1(4) . .
C36B Si3 C30A 94.2(5) . .
C36A Si3 C30A 109.0(4) . .
C33B Si3 C30A 139.8(6) . .
C31A C30A C32A 103.8(13) . .
C31A C30A Si3 120.1(11) . .
C32A C30A Si3 113.9(12) . .
C31A C30A H30A 106.0 . .
C32A C30A H30A 106.0 . .
Si3 C30A H30A 106.0 . .
C30A C31A H31A 109.5 . .
C30A C31A H31B 109.5 . .
H31A C31A H31B 109.5 . .
C30A C31A H31C 109.5 . .
H31A C31A H31C 109.5 . .
H31B C31A H31C 109.5 . .
C30A C32A H32A 109.5 . .
C30A C32A H32B 109.5 . .
H32A C32A H32B 109.5 . .
C30A C32A H32C 109.5 . .
H32A C32A H32C 109.5 . .
H32B C32A H32C 109.5 . .
C31B C30B C32B 121.4(14) . .
C31B C30B Si3 113.3(12) . .
C32B C30B Si3 113.4(13) . .
C31B C30B H30B 101.6 . .
C32B C30B H30B 101.6 . .
Si3 C30B H30B 101.6 . .
C30B C31B H31D 109.5 . .
C30B C31B H31E 109.5 . .
H31D C31B H31E 109.5 . .
C30B C31B H31F 109.5 . .
H31D C31B H31F 109.5 . .
H31E C31B H31F 109.5 . .
C30B C32B H32D 109.5 . .
C30B C32B H32E 109.5 . .
H32D C32B H32E 109.5 . .
C30B C32B H32F 109.5 . .
H32D C32B H32F 109.5 . .
H32E C32B H32F 109.5 . .
C34A C33A C35A 113.5(13) . .
C34A C33A Si3 110.4(9) . .
C35A C33A Si3 105.6(12) . .
C34A C33A H33A 109.1 . .
C35A C33A H33A 109.1 . .
Si3 C33A H33A 109.1 . .
C33A C34A H34A 109.5 . .
C33A C34A H34B 109.5 . .
H34A C34A H34B 109.5 . .
C33A C34A H34C 109.5 . .
H34A C34A H34C 109.5 . .
H34B C34A H34C 109.5 . .
C33A C35A H35A 109.5 . .
C33A C35A H35B 109.5 . .
H35A C35A H35B 109.5 . .
C33A C35A H35C 109.5 . .
H35A C35A H35C 109.5 . .
H35B C35A H35C 109.5 . .
C35B C33B C34B 109.9(11) . .
C35B C33B Si3 122.9(10) . .
C34B C33B Si3 119.3(12) . .
C35B C33B H33B 99.4 . .
C34B C33B H33B 99.4 . .
Si3 C33B H33B 99.4 . .
C33B C34B H34D 109.5 . .
C33B C34B H34E 109.5 . .
H34D C34B H34E 109.5 . .
C33B C34B H34F 109.5 . .
H34D C34B H34F 109.5 . .
H34E C34B H34F 109.5 . .
C33B C35B H35D 109.5 . .
C33B C35B H35E 109.5 . .
H35D C35B H35E 109.5 . .
C33B C35B H35F 109.5 . .
H35D C35B H35F 109.5 . .
H35E C35B H35F 109.5 . .
C37A C36A C38A 110.3(9) . .
C37A C36A Si3 112.1(7) . .
C38A C36A Si3 113.3(7) . .
C37A C36A H36A 106.9 . .
C38A C36A H36A 106.9 . .
Si3 C36A H36A 106.9 . .
C36A C37A H37A 109.5 . .
C36A C37A H37B 109.5 . .
H37A C37A H37B 109.5 . .
C36A C37A H37C 109.5 . .
H37A C37A H37C 109.5 . .
H37B C37A H37C 109.5 . .
C36A C38A H38A 109.5 . .
C36A C38A H38B 109.5 . .
H38A C38A H38B 109.5 . .
C36A C38A H38C 109.5 . .
H38A C38A H38C 109.5 . .
H38B C38A H38C 109.5 . .
C38B C36B C37B 112.7(13) . .
C38B C36B Si3 112.4(11) . .
C37B C36B Si3 110.5(10) . .
C38B C36B H36B 107.0 . .
C37B C36B H36B 107.0 . .
Si3 C36B H36B 107.0 . .
C36B C37B H37D 109.5 . .
C36B C37B H37E 109.5 . .
H37D C37B H37E 109.5 . .
C36B C37B H37F 109.5 . .
H37D C37B H37F 109.5 . .
H37E C37B H37F 109.5 . .
C36B C38B H38D 109.5 . .
C36B C38B H38E 109.5 . .
H38D C38B H38E 109.5 . .
C36B C38B H38F 109.5 . .
H38D C38B H38F 109.5 . .
H38E C38B H38F 109.5 . .

loop_
_geom_bond_atom_site_label_1
_geom_bond_atom_site_label_2
_geom_bond_distance
_geom_bond_site_symmetry_2
Si1 C18A 1.832(11) .
Si1 C7 1.854(7) .
Si1 C12 1.871(9) .
Si1 C15 1.876(10) .
Si2 C27A 1.831(11) .
Si2 C9 1.856(7) .
Si2 C21 1.865(8) .
Si2 C24 1.885(10) .
N1 C1 1.309(7) .
N1 C4 1.367(7) .
N2 C2 1.314(7) .
N2 C3 1.370(7) .
C1 C6 1.424(9) .
C1 C2 1.452(8) .
C2 C8 1.430(9) .
C3 C5 1.407(8) .
C3 C4 1.424(8) .
C4 C5 1.404(8) 5_666
C5 C4 1.405(8) 5_666
C5 C10 1.426(9) .
C6 C7 1.213(8) .
C8 C9 1.199(9) .
C10 C11 1.209(8) .
C11 Si3 1.825(7) .
C12 C13 1.492(12) .
C12 C14 1.539(14) .
C12 H12 1.0000 .
C13 H13A 0.9800 .
C13 H13B 0.9800 .
C13 H13C 0.9800 .
C14 H14A 0.9800 .
C14 H14B 0.9800 .
C14 H14C 0.9800 .
C15 C17 1.484(11) .
C15 C16 1.546(10) .
C15 H15 1.0000 .
C16 H16A 0.9800 .
C16 H16B 0.9800 .
C16 H16C 0.9800 .
C17 H17A 0.9800 .
C17 H17B 0.9800 .
C17 H17C 0.9800 .
C18A C20A 1.429(15) .
C18A C19A 1.551(14) .
C18A H18A 1.0000 .
C19A H19A 0.9800 .
C19A H19B 0.9800 .
C19A H19C 0.9800 .
C20A H20A 0.9800 .
C20A H20B 0.9800 .
C20A H20C 0.9800 .
C19B H19D 0.9800 .
C19B H19E 0.9800 .
C19B H19F 0.9800 .
C20B H20D 0.9800 .
C20B H20E 0.9800 .
C20B H20F 0.9800 .
C21 C22 1.513(9) .
C21 C23 1.530(10) .
C21 H21 1.0000 .
C22 H22A 0.9800 .
C22 H22B 0.9800 .
C22 H22C 0.9800 .
C23 H23A 0.9800 .
C23 H23B 0.9800 .
C23 H23C 0.9800 .
C24 C25 1.448(13) .
C24 C26 1.540(11) .
C24 H24 1.0000 .
C25 H25A 0.9800 .
C25 H25B 0.9800 .
C25 H25C 0.9800 .
C26 H26A 0.9800 .
C26 H26B 0.9800 .
C26 H26C 0.9800 .
C27A C28A 1.431(13) .
C27A C29A 1.526(13) .
C27A H27A 1.0000 .
C28A H28A 0.9800 .
C28A H28B 0.9800 .
C28A H28C 0.9800 .
C29A H29A 0.9800 .
C29A H29B 0.9800 .
C29A H29C 0.9800 .
C28B H28D 0.9800 .
C28B H28E 0.9800 .
C28B H28F 0.9800 .
C29B H29D 0.9800 .
C29B H29E 0.9800 .
C29B H29F 0.9800 .
Si3 C30B 1.853(8) .
Si3 C33A 1.858(7) .
Si3 C36B 1.866(7) .
Si3 C36A 1.871(6) .
Si3 C33B 1.901(8) .
Si3 C30A 1.916(7) .
C30A C31A 1.492(14) .
C30A C32A 1.555(15) .
C30A H30A 1.0000 .
C31A H31A 0.9800 .
C31A H31B 0.9800 .
C31A H31C 0.9800 .
C32A H32A 0.9800 .
C32A H32B 0.9800 .
C32A H32C 0.9800 .
C30B C31B 1.465(15) .
C30B C32B 1.488(15) .
C30B H30B 1.0000 .
C31B H31D 0.9800 .
C31B H31E 0.9800 .
C31B H31F 0.9800 .
C32B H32D 0.9800 .
C32B H32E 0.9800 .
C32B H32F 0.9800 .
C33A C34A 1.490(13) .
C33A C35A 1.511(15) .
C33A H33A 1.0000 .
C34A H34A 0.9800 .
C34A H34B 0.9800 .
C34A H34C 0.9800 .
C35A H35A 0.9800 .
C35A H35B 0.9800 .
C35A H35C 0.9800 .
C33B C35B 1.504(14) .
C33B C34B 1.530(15) .
C33B H33B 1.0000 .
C34B H34D 0.9800 .
C34B H34E 0.9800 .
C34B H34F 0.9800 .
C35B H35D 0.9800 .
C35B H35E 0.9800 .
C35B H35F 0.9800 .
C36A C37A 1.484(13) .
C36A C38A 1.559(12) .
C36A H36A 1.0000 .
C37A H37A 0.9800 .
C37A H37B 0.9800 .
C37A H37C 0.9800 .
C38A H38A 0.9800 .
C38A H38B 0.9800 .
C38A H38C 0.9800 .
C36B C38B 1.479(14) .
C36B C37B 1.508(14) .
C36B H36B 1.0000 .
C37B H37D 0.9800 .
C37B H37E 0.9800 .
C37B H37F 0.9800 .
C38B H38D 0.9800 .
C38B H38E 0.9800 .
C38B H38F 0.9800 .

loop_
_geom_torsion_atom_site_label_1
_geom_torsion_atom_site_label_2
_geom_torsion_atom_site_label_3
_geom_torsion_atom_site_label_4
_geom_torsion
_geom_torsion_site_symmetry_4
C4 N1 C1 C6 -178.4(5) .
C4 N1 C1 C2 0.4(8) .
C3 N2 C2 C8 -176.7(5) .
C3 N2 C2 C1 1.4(8) .
N1 C1 C2 N2 -2.2(8) .
C6 C1 C2 N2 176.6(5) .
N1 C1 C2 C8 175.9(5) .
C6 C1 C2 C8 -5.3(8) .
C2 N2 C3 C5 179.0(5) .
C2 N2 C3 C4 0.9(7) .
C1 N1 C4 C5 -179.0(5) 5_666
C1 N1 C4 C3 1.8(7) .
N2 C3 C4 N1 -2.6(8) .
C5 C3 C4 N1 179.3(5) .
N2 C3 C4 C5 178.2(5) 5_666
C5 C3 C4 C5 0.2(9) 5_666
N2 C3 C5 C4 -178.3(5) 5_666
C4 C3 C5 C4 -0.2(8) 5_666
N2 C3 C5 C10 -1.6(8) .
C4 C3 C5 C10 176.5(5) .
C18A Si1 C12 C13 173.8(7) .
C7 Si1 C12 C13 56.4(7) .
C15 Si1 C12 C13 -57.3(8) .
C18A Si1 C12 C14 46.5(9) .
C7 Si1 C12 C14 -71.0(8) .
C15 Si1 C12 C14 175.3(7) .
C18A Si1 C15 C17 -56.8(9) .
C7 Si1 C15 C17 61.6(8) .
C12 Si1 C15 C17 175.2(8) .
C18A Si1 C15 C16 70.4(9) .
C7 Si1 C15 C16 -171.2(7) .
C12 Si1 C15 C16 -57.6(9) .
C7 Si1 C18A C20A 19.1(16) .
C12 Si1 C18A C20A -97.2(15) .
C15 Si1 C18A C20A 136.3(15) .
C7 Si1 C18A C19A 156.6(14) .
C12 Si1 C18A C19A 40.3(16) .
C15 Si1 C18A C19A -86.1(15) .
C27A Si2 C21 C22 -58.2(7) .
C9 Si2 C21 C22 58.5(7) .
C24 Si2 C21 C22 174.6(6) .
C27A Si2 C21 C23 177.2(6) .
C9 Si2 C21 C23 -66.0(6) .
C24 Si2 C21 C23 50.1(7) .
C27A Si2 C24 C25 67.9(10) .
C9 Si2 C24 C25 -49.4(10) .
C21 Si2 C24 C25 -164.8(8) .
C27A Si2 C24 C26 -64.9(8) .
C9 Si2 C24 C26 177.7(7) .
C21 Si2 C24 C26 62.4(8) .
C9 Si2 C27A C28A -19.6(12) .
C21 Si2 C27A C28A 96.9(11) .
C24 Si2 C27A C28A -137.3(11) .
C9 Si2 C27A C29A -170.2(10) .
C21 Si2 C27A C29A -53.8(11) .
C24 Si2 C27A C29A 72.0(11) .
C11 Si3 C30A C31A 37.9(13) .
C30B Si3 C30A C31A 149(2) .
C33A Si3 C30A C31A 156.5(12) .
C36B Si3 C30A C31A -73.7(13) .
C36A Si3 C30A C31A -76.5(13) .
C33B Si3 C30A C31A 161.4(13) .
C11 Si3 C30A C32A -86.0(15) .
C30B Si3 C30A C32A 25.1(17) .
C33A Si3 C30A C32A 32.6(16) .
C36B Si3 C30A C32A 162.5(15) .
C36A Si3 C30A C32A 159.6(14) .
C33B Si3 C30A C32A 37.5(18) .
C11 Si3 C30B C31B 24.2(15) .
C33A Si3 C30B C31B 132.9(14) .
C36B Si3 C30B C31B -103.0(14) .
C36A Si3 C30B C31B -113.5(13) .
C33B Si3 C30B C31B 134.2(13) .
C30A Si3 C30B C31B -54.3(14) .
C11 Si3 C30B C32B 167.8(13) .
C33A Si3 C30B C32B -83.5(15) .
C36B Si3 C30B C32B 40.5(17) .
C36A Si3 C30B C32B 30.1(18) .
C33B Si3 C30B C32B -82.2(16) .
C30A Si3 C30B C32B 89.3(18) .
C11 Si3 C33A C34A -171.5(9) .
C30B Si3 C33A C34A 79.1(11) .
C36B Si3 C33A C34A -34.8(12) .
C36A Si3 C33A C34A -48.0(11) .
C33B Si3 C33A C34A -98.6(16) .
C30A Si3 C33A C34A 75.2(11) .
C11 Si3 C33A C35A -48.4(12) .
C30B Si3 C33A C35A -157.8(13) .
C36B Si3 C33A C35A 88.2(13) .
C36A Si3 C33A C35A 75.1(12) .
C33B Si3 C33A C35A 24.5(13) .
C30A Si3 C33A C35A -161.7(11) .
C11 Si3 C33B C35B 37.5(16) .
C30B Si3 C33B C35B -80.3(17) .
C33A Si3 C33B C35B -77.9(16) .
C36B Si3 C33B C35B 152.4(14) .
C36A Si3 C33B C35B 146.4(15) .
C30A Si3 C33B C35B -87.0(18) .
C11 Si3 C33B C34B -176.7(13) .
C30B Si3 C33B C34B 65.5(15) .
C33A Si3 C33B C34B 67.9(17) .
C36B Si3 C33B C34B -61.8(15) .
C36A Si3 C33B C34B -67.7(14) .
C30A Si3 C33B C34B 58.8(17) .
C11 Si3 C36A C37A 64.1(9) .
C30B Si3 C36A C37A -156.8(10) .
C33A Si3 C36A C37A -61.2(10) .
C33B Si3 C36A C37A -37.8(11) .
C30A Si3 C36A C37A 175.5(8) .
C11 Si3 C36A C38A -61.5(9) .
C30B Si3 C36A C38A 77.6(12) .
C33A Si3 C36A C38A 173.2(8) .
C33B Si3 C36A C38A -163.4(11) .
C30A Si3 C36A C38A 49.9(10) .
C11 Si3 C36B C38B -68.3(12) .
C30B Si3 C36B C38B 60.1(15) .
C33A Si3 C36B C38B 154.5(11) .
C33B Si3 C36B C38B -176.5(13) .
C30A Si3 C36B C38B 37.4(13) .
C11 Si3 C36B C37B 58.5(12) .
C30B Si3 C36B C37B -173.1(12) .
C33A Si3 C36B C37B -78.7(13) .
C33B Si3 C36B C37B -49.7(14) .
C30A Si3 C36B C37B 164.2(11) .
